data_7221349
loop_
_publ_author_name
'Hauck, J.'

_publ_section_title
;
 Zur Kristallstruktur des Li7 Sb O6
;
_journal_name_full
;
Zeitschrift fuer Naturforschung, Teil B. Anorganische Chemie, Organische 
Chemie (2,1947-32,1977)
;
_journal_page_first 252
_journal_page_last 252
_journal_volume 24
_journal_year 1969
_chemical_formula_sum 'Li7 O6 Sb'
_chemical_name_systematic 'Li7 (Sb O6)'
_space_group_IT_number 146
_symmetry_space_group_name_Hall 'R 3'
_symmetry_space_group_name_H-M 'R 3 :H'
_cell_angle_alpha 90
_cell_angle_beta 90
_cell_angle_gamma 120
_cell_formula_units_Z 3
_cell_length_a 5.393
_cell_length_b 5.393
_cell_length_c 15.084
_cell_volume 379.934
_citation_journal_id_ASTM ZENBAX
_cod_data_source_file Hauck_ZENBAX_1969_1587.cif
_cod_data_source_block Li7O6Sb1
_cod_original_cell_volume 379.9339
_cod_original_formula_sum 'Li7 O6 Sb1'
_cod_database_code 7221349

loop_
_symmetry_equiv_pos_as_xyz
x,y,z
-y,x-y,z
-x+y,-x,z
x+2/3,y+1/3,z+1/3
-y+2/3,x-y+1/3,z+1/3
-x+y+2/3,-x+1/3,z+1/3
x+1/3,y+2/3,z+2/3
-y+1/3,x-y+2/3,z+2/3
-x+y+1/3,-x+2/3,z+2/3

loop_
_atom_site_label
_atom_site_type_symbol
_atom_site_fract_x
_atom_site_fract_y
_atom_site_fract_z
_atom_site_occupancy
_atom_site_U_iso_or_equiv
O1 O-2 0.32 0.03 0.082 1 0.0
Li2 Li+1 0.33 0.36 0.11 1 0.0
O2 O-2 -0.03 -0.32 -0.082 1 0.0
Li1 Li+1 -0.36 -0.33 -0.11 1 0.0
Li3 Li+1 0 0 0.67 1 0.0
Sb1 Sb+5 0 0 0 1 0.0
